data_1510307
loop_
_publ_author_name
'Gohle, R.'
'Wolcyrz, M.'
'Kubiak, R.'

_publ_section_title
;
 Refinement of the crystal stuctures of Au Sn4 and Pd Sn4
;
_journal_name_full 'Journal of the Less-Common Metals'
_journal_page_first 265
_journal_page_last 269
_journal_paper_doi 10.1016/0022-5088(84)90031-6
_journal_volume 97
_journal_year 1984
_chemical_formula_sum 'Au Sn4'
_space_group_IT_number 41
_symmetry_space_group_name_Hall 'A 2 -2ab'
_symmetry_space_group_name_H-M 'A b a 2'
_cell_angle_alpha 90
_cell_angle_beta 90
_cell_angle_gamma 90
_cell_formula_units_Z 4
_cell_length_a 6.5124
_cell_length_b 6.5162
_cell_length_c 11.7065
_cell_volume 496.778
_citation_journal_id_ASTM JCOMAH
_cod_data_source_file gold_374.cif
_cod_data_source_block Au1Sn4
_cod_original_cell_volume 496.7782
_cod_original_formula_sum 'Au1 Sn4'
_cod_database_code 1510307

loop_
_symmetry_equiv_pos_as_xyz
x,y,z
-x,-y,z
-x+1/2,y+1/2,z
x+1/2,-y+1/2,z
x,y+1/2,z+1/2
-x,-y+1/2,z+1/2
-x+1/2,y+1,z+1/2
x+1/2,-y+1,z+1/2

loop_
_atom_site_label
_atom_site_type_symbol
_atom_site_fract_x
_atom_site_fract_y
_atom_site_fract_z
_atom_site_occupancy
_atom_site_U_iso_or_equiv
Sn1 Sn 0.1639 0.3395 0.1208 1 0.0
Au1 Au 0 0 0 1 0.0
Sn2 Sn 0.3312 0.1642 0.8591 1 0.0
